data_1528601
loop_
_publ_author_name
'Jahnberg, L.'

_publ_section_title
;
 Crystal structure of Na2 Nb4 O11 and Ca Ta4 O11
;
_journal_name_full 'Journal of Solid State Chemistry'
_journal_page_first 454
_journal_page_last 462
_journal_volume 1
_journal_year 1970
_chemical_formula_sum 'Na2 Nb4 O11'
_chemical_name_systematic 'Na2 (Nb4 O11)'
_space_group_IT_number 15
_symmetry_space_group_name_Hall '-C 2yc'
_symmetry_space_group_name_H-M 'C 1 2/c 1'
_cell_angle_alpha 90
_cell_angle_beta 106.37
_cell_angle_gamma 90
_cell_formula_units_Z 4
_cell_length_a 10.84
_cell_length_b 6.162
_cell_length_c 12.745
_cell_volume 816.805
_citation_journal_id_ASTM JSSCBI
_cod_data_source_file Jahnberg_JSSCBI_1970_1919.cif
_cod_data_source_block Na2Nb4O11
_cod_original_cell_volume 816.8051
_cod_database_code 1528601

loop_
_symmetry_equiv_pos_as_xyz
x,y,z
-x,y,-z+1/2
-x,-y,-z
x,-y,z-1/2
x+1/2,y+1/2,z
-x+1/2,y+1/2,-z+1/2
-x+1/2,-y+1/2,-z
x+1/2,-y+1/2,z-1/2

loop_
_atom_site_label
_atom_site_type_symbol
_atom_site_fract_x
_atom_site_fract_y
_atom_site_fract_z
_atom_site_occupancy
_atom_site_U_iso_or_equiv
Nb1 Nb+5 0.1825 0.5658 0.2199 1 0.0
O2 O-2 0.157 0.601 0.09 1 0.0
O6 O-2 0 0.505 0.25 1 0.0
O5 O-2 0.159 0.254 0.218 1 0.0
Nb3 Nb+5 0.25 0.25 0.5 1 0.0
Na1 Na+1 0.082 0.253 0.996 1 0.0
O3 O-2 0.081 0.135 0.41 1 0.0
Nb2 Nb+5 0 0.114 0.25 1 0.0
O4 O-2 0.125 0.88 0.251 1 0.0
O1 O-2 0.233 0.512 0.407 1 0.0
